data_2107319
loop_
_publ_author_name
'Tanaka, K.'
'Naruse, H.'
'Morikawa, H.'
'Marumo, F.'

_publ_section_title
;
 Phase-transition process of Na2 S O4(III) to Na2 S O4(I) and anharmonic
 thermal vibration
;
_journal_name_full 'Acta Crystallographica B (39,1983-)'
_journal_page_first 581
_journal_page_last 588
_journal_volume 47
_journal_year 1991
_chemical_formula_sum 'Na2 O4 S'
_chemical_name_systematic 'Na2 (S O4)'
_space_group_IT_number 63
_symmetry_space_group_name_Hall '-C 2c 2'
_symmetry_space_group_name_H-M 'C m c m'
_cell_angle_alpha 90
_cell_angle_beta 90
_cell_angle_gamma 90
_cell_formula_units_Z 4
_cell_length_a 5.6274
_cell_length_b 8.9664
_cell_length_c 6.9737
_cell_volume 351.876
_citation_journal_id_ASTM ASBSDK
_cod_data_source_file Tanaka_ASBSDK_1991_1604.cif
_cod_data_source_block Na2O4S1
_cod_original_cell_volume 351.8756
_cod_original_formula_sum 'Na2 O4 S1'
_cod_database_code 2107319

loop_
_symmetry_equiv_pos_as_xyz
x,y,z
-x,-y,z+1/2
x,-y,-z
-x,y,-z+1/2
-x,-y,-z
x,y,-z-1/2
-x,y,z
x,-y,z-1/2
x+1/2,y+1/2,z
-x+1/2,-y+1/2,z+1/2
x+1/2,-y+1/2,-z
-x+1/2,y+1/2,-z+1/2
-x+1/2,-y+1/2,-z
x+1/2,y+1/2,-z-1/2
-x+1/2,y+1/2,z
x+1/2,-y+1/2,z-1/2

loop_
_atom_site_label
_atom_site_type_symbol
_atom_site_fract_x
_atom_site_fract_y
_atom_site_fract_z
_atom_site_occupancy
_atom_site_U_iso_or_equiv
Na1 Na+1 0 0 0 1 0.0
O2 O-2 0 0.2546 0.0787 1 0.0
O1 O-2 0.2142 0.4455 0.25 1 0.0
Na2 Na+1 0 0.6893 0.25 1 0.0
S1 S+6 0 0.34926 0.25 1 0.0
